data_4037805
loop_
_publ_author_name
'Xie, Qinxia'
'Long, Hai-Jiao'
'Zhang, Qiong-Yin'
'Tang, Pei'
'Deng, Jun'

_publ_section_title
;
 Enantioselective Syntheses of 4H-3,1-Benzoxazines via Catalytic
 Asymmetric Chlorocyclization of o-Vinylanilides.
;
_journal_name_full 'The Journal of organic chemistry'
_journal_paper_doi 10.1021/acs.joc.9b02395
_journal_year 2019
_chemical_absolute_configuration ad
_chemical_formula_moiety 'C16 H14 Cl N O'
_chemical_formula_sum 'C16 H14 Cl N O'
_chemical_formula_weight 271.73
_space_group_crystal_system orthorhombic
_space_group_IT_number 19
_space_group_name_Hall 'P 2ac 2ab'
_space_group_name_H-M_alt 'P 21 21 21'
_atom_sites_solution_hydrogens geom
_atom_sites_solution_primary dual
_audit_creation_date 2019-03-12
_audit_creation_method
;
Olex2 1.2-alpha
(compiled 2018.07.26 svn.r3523 for OlexSys, GUI svn.r5532)
;
_cell_angle_alpha 90
_cell_angle_beta 90
_cell_angle_gamma 90
_cell_formula_units_Z 4
_cell_length_a 8.3171(4)
_cell_length_b 10.6442(5)
_cell_length_c 15.5771(9)
_cell_measurement_reflns_used 1777
_cell_measurement_temperature 295(2)
_cell_measurement_theta_max 26.2040
_cell_measurement_theta_min 3.8030
_cell_volume 1379.02(12)
_computing_molecular_graphics 'Olex2 (Dolomanov et al., 2009)'
_computing_publication_material 'Olex2 (Dolomanov et al., 2009)'
_computing_structure_refinement 'ShelXL (Sheldrick, 2015)'
_computing_structure_solution 'ShelXT (Sheldrick, 2015)'
_diffrn_ambient_temperature 295(2)
_diffrn_detector_area_resol_mean 16.0892
_diffrn_measured_fraction_theta_full 0.997
_diffrn_measured_fraction_theta_max 0.891
_diffrn_measurement_device_type 'SuperNova, Single source at offset/far, Eos'
_diffrn_measurement_method '\w scans'
_diffrn_radiation_type MoK\a
_diffrn_radiation_wavelength 0.71073
_diffrn_reflns_av_R_equivalents 0.0209
_diffrn_reflns_av_unetI/netI 0.0406
_diffrn_reflns_Laue_measured_fraction_full 0.997
_diffrn_reflns_Laue_measured_fraction_max 0.891
_diffrn_reflns_limit_h_max 10
_diffrn_reflns_limit_h_min -9
_diffrn_reflns_limit_k_max 8
_diffrn_reflns_limit_k_min -14
_diffrn_reflns_limit_l_max 19
_diffrn_reflns_limit_l_min -9
_diffrn_reflns_number 5312
_diffrn_reflns_point_group_measured_fraction_full 0.998
_diffrn_reflns_point_group_measured_fraction_max 0.864
_diffrn_reflns_theta_full 26.000
_diffrn_reflns_theta_max 28.818
_diffrn_reflns_theta_min 3.372
_diffrn_source 'micro-focus sealed X-ray tube'
_exptl_absorpt_coefficient_mu 0.268
_exptl_absorpt_correction_T_max 1.00000
_exptl_absorpt_correction_T_min 0.57092
_exptl_absorpt_correction_type multi-scan
_exptl_absorpt_process_details
;
CrysAlisPro 1.171.39.46e (Rigaku Oxford Diffraction, 2018)
Empirical absorption correction using spherical harmonics,
 implemented in SCALE3 ABSPACK scaling algorithm.
;
_exptl_crystal_colour colorless
_exptl_crystal_density_diffrn 1.309
_exptl_crystal_description block
_exptl_crystal_F_000 568
_exptl_crystal_size_max 0.36
_exptl_crystal_size_mid 0.31
_exptl_crystal_size_min 0.23
_refine_diff_density_max 0.187
_refine_diff_density_min -0.241
_refine_diff_density_rms 0.064
_refine_ls_abs_structure_details
;
 Flack x determined using 758 quotients [(I+)-(I-)]/[(I+)+(I-)]
 (Parsons, Flack and Wagner, Acta Cryst. B69 (2013) 249-259).
;
_refine_ls_abs_structure_Flack -0.07(4)
_refine_ls_extinction_method none
_refine_ls_goodness_of_fit_ref 1.112
_refine_ls_hydrogen_treatment constr
_refine_ls_matrix_type full
_refine_ls_number_parameters 173
_refine_ls_number_reflns 3112
_refine_ls_number_restraints 0
_refine_ls_restrained_S_all 1.112
_refine_ls_R_factor_all 0.0646
_refine_ls_R_factor_gt 0.0477
_refine_ls_shift/su_max 0.000
_refine_ls_shift/su_mean 0.000
_refine_ls_structure_factor_coef Fsqd
_refine_ls_weighting_details 'w=1/[\s^2^(Fo^2^)+(0.0442P)^2^] where P=(Fo^2^+2Fc^2^)/3'
_refine_ls_weighting_scheme calc
_refine_ls_wR_factor_gt 0.0985
_refine_ls_wR_factor_ref 0.1109
_reflns_Friedel_coverage 0.689
_reflns_Friedel_fraction_full 1.000
_reflns_Friedel_fraction_max 0.827
_reflns_number_gt 2417
_reflns_number_total 3112
_reflns_threshold_expression 'I > 2\s(I)'
_cod_data_source_file jo9b02395_si_003.cif
_cod_data_source_block 20190311-dengjun-a29
_cod_original_cell_volume 1379.03(12)
_cod_database_code 4037805
_shelx_shelxl_version_number 2014/7
_shelx_space_group_comment
;
The symmetry employed for this shelxl refinement is uniquely defined
by the following loop, which should always be used as a source of
symmetry information in preference to the above space-group names.
They are only intended as comments.
;
_olex2_refinement_description
;
1. Fixed Uiso
 At 1.2 times of:
  All C(H) groups, All C(H,H) groups
 At 1.5 times of:
  All C(H,H,H) groups
2.a Secondary CH2 refined with riding coordinates:
 C4(H4A,H4B)
2.b Aromatic/amide H refined with riding coordinates:
 C10(H10), C7(H7), C14(H14), C16(H16), C15(H15), C8(H8), C12(H12), C13(H13),
 C9(H9)
2.c Idealised Me refined as rotating group:
 C1(H1A,H1B,H1C)
;
_olex2_submission_special_instructions 'No special instructions were received'

loop_
_space_group_symop_operation_xyz
'x, y, z'
'-x+1/2, -y, z+1/2'
'-x, y+1/2, -z+1/2'
'x+1/2, -y+1/2, -z'

loop_
_atom_site_label
_atom_site_type_symbol
_atom_site_fract_x
_atom_site_fract_y
_atom_site_fract_z
_atom_site_U_iso_or_equiv
_atom_site_adp_type
_atom_site_occupancy
_atom_site_site_symmetry_order
_atom_site_calc_flag
_atom_site_refinement_flags_posn
Cl1 Cl 0.83528(11) 0.60228(11) 0.20499(7) 0.0831(4) Uani 1 1 d .
O1 O 0.7095(2) 0.67518(17) 0.38099(14) 0.0464(5) Uani 1 1 d .
N1 N 0.4872(3) 0.8090(2) 0.37556(18) 0.0531(7) Uani 1 1 d .
C11 C 0.7034(3) 0.4532(2) 0.3735(2) 0.0409(6) Uani 1 1 d .
C6 C 0.3865(3) 0.7020(3) 0.3770(2) 0.0460(7) Uani 1 1 d .
C2 C 0.6372(4) 0.7899(3) 0.3793(2) 0.0485(7) Uani 1 1 d .
C5 C 0.4475(3) 0.5812(3) 0.36340(18) 0.0405(6) Uani 1 1 d .
C3 C 0.6241(3) 0.5722(3) 0.33995(19) 0.0410(7) Uani 1 1 d .
C10 C 0.3439(4) 0.4799(3) 0.3643(2) 0.0534(8) Uani 1 1 d .
H10 H 0.3837 0.3993 0.3552 0.064 Uiso 1 1 calc R
C7 C 0.2225(4) 0.7178(3) 0.3917(2) 0.0589(9) Uani 1 1 d .
H7 H 0.1813 0.7978 0.4012 0.071 Uiso 1 1 calc R
C14 C 0.8454(4) 0.2339(3) 0.4347(3) 0.0632(9) Uani 1 1 d .
H14 H 0.8926 0.1607 0.4553 0.076 Uiso 1 1 calc R
C16 C 0.7241(4) 0.3491(3) 0.3212(2) 0.0555(8) Uani 1 1 d .
H16 H 0.6902 0.3525 0.2643 0.067 Uiso 1 1 calc R
C1 C 0.7570(5) 0.8924(3) 0.3857(3) 0.0697(10) Uani 1 1 d .
H1A H 0.8244 0.8786 0.4348 0.104 Uiso 1 1 calc GR
H1B H 0.7024 0.9714 0.3916 0.104 Uiso 1 1 calc GR
H1C H 0.8219 0.8937 0.3347 0.104 Uiso 1 1 calc GR
C15 C 0.7940(4) 0.2409(3) 0.3520(3) 0.0635(10) Uani 1 1 d .
H15 H 0.8062 0.1719 0.3159 0.076 Uiso 1 1 calc R
C4 C 0.6338(3) 0.5887(3) 0.2429(2) 0.0489(7) Uani 1 1 d .
H4A H 0.5744 0.6634 0.2266 0.059 Uiso 1 1 calc R
H4B H 0.5831 0.5172 0.2153 0.059 Uiso 1 1 calc R
C8 C 0.1216(4) 0.6160(4) 0.3923(3) 0.0677(10) Uani 1 1 d .
H8 H 0.0122 0.6270 0.4019 0.081 Uiso 1 1 calc R
C12 C 0.7557(4) 0.4450(3) 0.4579(2) 0.0582(9) Uani 1 1 d .
H12 H 0.7428 0.5131 0.4947 0.070 Uiso 1 1 calc R
C13 C 0.8269(5) 0.3360(3) 0.4875(2) 0.0693(11) Uani 1 1 d .
H13 H 0.8627 0.3317 0.5440 0.083 Uiso 1 1 calc R
C9 C 0.1827(4) 0.4972(3) 0.3786(3) 0.0642(10) Uani 1 1 d .
H9 H 0.1140 0.4283 0.3792 0.077 Uiso 1 1 calc R

loop_
_atom_site_aniso_label
_atom_site_aniso_U_11
_atom_site_aniso_U_22
_atom_site_aniso_U_33
_atom_site_aniso_U_23
_atom_site_aniso_U_13
_atom_site_aniso_U_12
Cl1 0.0608(5) 0.1285(9) 0.0600(6) 0.0177(6) 0.0111(4) -0.0146(5)
O1 0.0455(11) 0.0384(10) 0.0552(13) 0.0001(10) -0.0101(10) -0.0052(8)
N1 0.0605(16) 0.0409(13) 0.0580(17) 0.0046(13) -0.0103(14) 0.0011(12)
C11 0.0395(14) 0.0391(14) 0.0442(17) 0.0024(13) 0.0020(13) -0.0025(11)
C6 0.0488(16) 0.0428(15) 0.0463(18) 0.0016(14) -0.0050(15) 0.0024(12)
C2 0.0623(19) 0.0380(14) 0.0451(17) 0.0048(14) -0.0101(16) -0.0047(14)
C5 0.0415(14) 0.0416(14) 0.0384(16) 0.0018(13) -0.0037(12) -0.0010(12)
C3 0.0436(15) 0.0367(13) 0.0427(17) 0.0004(12) -0.0033(12) -0.0048(12)
C10 0.0509(17) 0.0475(16) 0.062(2) -0.0019(16) 0.0015(16) -0.0055(14)
C7 0.0534(18) 0.063(2) 0.061(2) 0.0000(18) -0.0062(17) 0.0107(16)
C14 0.073(2) 0.0495(18) 0.067(2) 0.0130(17) 0.005(2) 0.0140(17)
C16 0.0653(19) 0.0464(16) 0.055(2) -0.0060(15) -0.0104(16) 0.0010(15)
C1 0.081(2) 0.0455(17) 0.082(3) 0.0074(18) -0.013(2) -0.0155(16)
C15 0.073(2) 0.0464(17) 0.071(3) -0.0072(17) -0.001(2) 0.0096(17)
C4 0.0482(16) 0.0540(17) 0.0445(18) 0.0077(15) -0.0025(14) -0.0041(14)
C8 0.0368(16) 0.091(3) 0.076(3) 0.003(2) -0.0002(16) 0.0022(17)
C12 0.080(2) 0.0531(18) 0.0419(19) 0.0051(15) 0.0044(17) 0.0160(18)
C13 0.094(3) 0.068(2) 0.046(2) 0.0138(18) -0.001(2) 0.018(2)
C9 0.0446(17) 0.072(2) 0.076(3) 0.004(2) -0.0007(19) -0.0123(16)

loop_
_atom_type_symbol
_atom_type_description
_atom_type_scat_dispersion_real
_atom_type_scat_dispersion_imag
_atom_type_scat_source
C C 0.0033 0.0016 'International Tables Vol C Tables 4.2.6.8 and 6.1.1.4'
H H 0.0000 0.0000 'International Tables Vol C Tables 4.2.6.8 and 6.1.1.4'
Cl Cl 0.1484 0.1585 'International Tables Vol C Tables 4.2.6.8 and 6.1.1.4'
N N 0.0061 0.0033 'International Tables Vol C Tables 4.2.6.8 and 6.1.1.4'
O O 0.0106 0.0060 'International Tables Vol C Tables 4.2.6.8 and 6.1.1.4'

loop_
_geom_angle_atom_site_label_1
_geom_angle_atom_site_label_2
_geom_angle_atom_site_label_3
_geom_angle
C2 O1 C3 116.9(2)
C2 N1 C6 117.0(2)
C16 C11 C3 121.1(3)
C16 C11 C12 117.9(3)
C12 C11 C3 120.9(3)
C5 C6 N1 121.6(2)
C7 C6 N1 119.1(3)
C7 C6 C5 119.4(3)
O1 C2 C1 111.3(3)
N1 C2 O1 125.5(3)
N1 C2 C1 123.2(3)
C6 C5 C3 116.5(2)
C10 C5 C6 119.4(3)
C10 C5 C3 123.9(3)
O1 C3 C11 105.3(2)
O1 C3 C5 108.6(2)
O1 C3 C4 108.9(2)
C11 C3 C4 114.4(2)
C5 C3 C11 113.0(2)
C5 C3 C4 106.4(2)
C5 C10 H10 119.8
C9 C10 C5 120.4(3)
C9 C10 H10 119.8
C6 C7 H7 119.8
C8 C7 C6 120.4(3)
C8 C7 H7 119.8
C15 C14 H14 120.3
C15 C14 C13 119.4(3)
C13 C14 H14 120.3
C11 C16 H16 119.5
C15 C16 C11 121.1(3)
C15 C16 H16 119.5
C2 C1 H1A 109.5
C2 C1 H1B 109.5
C2 C1 H1C 109.5
H1A C1 H1B 109.5
H1A C1 H1C 109.5
H1B C1 H1C 109.5
C14 C15 C16 120.6(3)
C14 C15 H15 119.7
C16 C15 H15 119.7
Cl1 C4 H4A 109.0
Cl1 C4 H4B 109.0
C3 C4 Cl1 112.8(2)
C3 C4 H4A 109.0
C3 C4 H4B 109.0
H4A C4 H4B 107.8
C7 C8 H8 120.1
C7 C8 C9 119.9(3)
C9 C8 H8 120.1
C11 C12 H12 119.9
C13 C12 C11 120.2(3)
C13 C12 H12 119.9
C14 C13 C12 120.8(3)
C14 C13 H13 119.6
C12 C13 H13 119.6
C10 C9 C8 120.6(3)
C10 C9 H9 119.7
C8 C9 H9 119.7

loop_
_geom_bond_atom_site_label_1
_geom_bond_atom_site_label_2
_geom_bond_distance
Cl1 C4 1.782(3)
O1 C2 1.362(3)
O1 C3 1.454(3)
N1 C6 1.414(4)
N1 C2 1.265(4)
C11 C3 1.521(4)
C11 C16 1.387(4)
C11 C12 1.387(4)
C6 C5 1.398(4)
C6 C7 1.393(4)
C2 C1 1.481(4)
C5 C3 1.517(4)
C5 C10 1.381(4)
C3 C4 1.524(4)
C10 H10 0.9300
C10 C9 1.372(4)
C7 H7 0.9300
C7 C8 1.370(5)
C14 H14 0.9300
C14 C15 1.360(5)
C14 C13 1.371(5)
C16 H16 0.9300
C16 C15 1.377(4)
C1 H1A 0.9600
C1 H1B 0.9600
C1 H1C 0.9600
C15 H15 0.9300
C4 H4A 0.9700
C4 H4B 0.9700
C8 H8 0.9300
C8 C9 1.379(5)
C12 H12 0.9300
C12 C13 1.383(4)
C13 H13 0.9300
C9 H9 0.9300

loop_
_geom_torsion_atom_site_label_1
_geom_torsion_atom_site_label_2
_geom_torsion_atom_site_label_3
_geom_torsion_atom_site_label_4
_geom_torsion
O1 C3 C4 Cl1 55.0(3)
N1 C6 C5 C3 -4.9(4)
N1 C6 C5 C10 -179.2(3)
N1 C6 C7 C8 179.1(3)
C11 C3 C4 Cl1 -62.5(3)
C11 C16 C15 C14 -0.4(5)
C11 C12 C13 C14 -0.8(6)
C6 N1 C2 O1 2.9(5)
C6 N1 C2 C1 -174.8(3)
C6 C5 C3 O1 31.3(4)
C6 C5 C3 C11 147.8(3)
C6 C5 C3 C4 -85.8(3)
C6 C5 C10 C9 -0.2(5)
C6 C7 C8 C9 0.3(6)
C2 O1 C3 C11 -163.7(2)
C2 O1 C3 C5 -42.4(3)
C2 O1 C3 C4 73.1(3)
C2 N1 C6 C5 -14.2(5)
C2 N1 C6 C7 166.2(3)
C5 C6 C7 C8 -0.5(6)
C5 C3 C4 Cl1 171.93(19)
C5 C10 C9 C8 0.0(6)
C3 O1 C2 N1 27.7(5)
C3 O1 C2 C1 -154.4(3)
C3 C11 C16 C15 -179.1(3)
C3 C11 C12 C13 179.7(3)
C3 C5 C10 C9 -174.1(3)
C10 C5 C3 O1 -154.7(3)
C10 C5 C3 C11 -38.2(4)
C10 C5 C3 C4 88.2(4)
C7 C6 C5 C3 174.7(3)
C7 C6 C5 C10 0.4(5)
C7 C8 C9 C10 -0.1(6)
C16 C11 C3 O1 -143.5(3)
C16 C11 C3 C5 98.1(3)
C16 C11 C3 C4 -23.9(4)
C16 C11 C12 C13 0.4(5)
C15 C14 C13 C12 0.5(6)
C12 C11 C3 O1 37.3(3)
C12 C11 C3 C5 -81.2(3)
C12 C11 C3 C4 156.8(3)
C12 C11 C16 C15 0.1(5)
C13 C14 C15 C16 0.1(5)
